data_1575537
loop_
_publ_author_name
'Ray, Manaswini'
'Krishnaswamy, Shobhana'
'Chand, Dillip Kumar'

_publ_section_title
;
 Hosting of [Cs(crown ether)<sub>2</sub>]<sup>+</sup> type host-guest
 complexes by a nano-sized molecular cuboid.
;
_journal_issue 37
_journal_name_full 'Chemical science'
_journal_page_first 17127
_journal_page_last 17138
_journal_paper_doi 10.1039/d5sc03202d
_journal_volume 16
_journal_year 2025
_chemical_formula_sum 'C176 H216 F84 N32 P16 Pd8'
_chemical_formula_weight 5722.52
_space_group_crystal_system tetragonal
_space_group_IT_number 87
_space_group_name_Hall '-I 4'
_space_group_name_H-M_alt 'I 4/m'
_atom_sites_solution_hydrogens geom
_audit_creation_method SHELXL-2019/3
_audit_update_record
;
2025-02-12 deposited with the CCDC.	2025-08-22 downloaded from the CCDC.
;
_cell_angle_alpha 90
_cell_angle_beta 90
_cell_angle_gamma 90
_cell_formula_units_Z 2
_cell_length_a 30.9423(6)
_cell_length_b 30.9423(6)
_cell_length_c 19.3961(7)
_cell_measurement_reflns_used 8356
_cell_measurement_temperature 149(2)
_cell_measurement_theta_max 64.89
_cell_measurement_theta_min 2.69
_cell_volume 18570.3(8)
_computing_cell_refinement 'APEX4/SAINT (Bruker, 2021)'
_computing_data_collection 'APEX4 (Bruker, 2021)'
_computing_data_reduction 'SAINT/XPREP (Bruker, 2021)'
_computing_structure_refinement 'SHELXL-2019/2 (Sheldrick, 2019)'
_computing_structure_solution 'SHELXT 2018/2 (Sheldrick, 2018)'
_diffrn_ambient_temperature 149(2)
_diffrn_measured_fraction_theta_full 0.980
_diffrn_measured_fraction_theta_max 0.980
_diffrn_measurement_device_type 'Bruker D8 Venture Diffractometer'
_diffrn_measurement_method '\f and \w scans'
_diffrn_radiation_type CuK\a
_diffrn_radiation_wavelength 1.54178
_diffrn_reflns_av_R_equivalents 0.1440
_diffrn_reflns_av_unetI/netI 0.0743
_diffrn_reflns_Laue_measured_fraction_full 0.980
_diffrn_reflns_Laue_measured_fraction_max 0.980
_diffrn_reflns_limit_h_max 36
_diffrn_reflns_limit_h_min -36
_diffrn_reflns_limit_k_max 36
_diffrn_reflns_limit_k_min -26
_diffrn_reflns_limit_l_max 22
_diffrn_reflns_limit_l_min -20
_diffrn_reflns_number 63473
_diffrn_reflns_point_group_measured_fraction_full 0.980
_diffrn_reflns_point_group_measured_fraction_max 0.980
_diffrn_reflns_theta_full 65.240
_diffrn_reflns_theta_max 65.240
_diffrn_reflns_theta_min 2.689
_diffrn_source 'micro focus sealed tube'
_exptl_absorpt_coefficient_mu 4.383
_exptl_absorpt_correction_T_max 0.4649
_exptl_absorpt_correction_T_min 0.2457
_exptl_absorpt_correction_type multi-scan
_exptl_absorpt_process_details
;
 SADABS-2016/2 - Bruker AXS area detector 
 scaling and absorption correction
;
_exptl_crystal_colour colorless
_exptl_crystal_density_diffrn 1.023
_exptl_crystal_description prism
_exptl_crystal_F_000 5720
_exptl_crystal_size_max 0.339
_exptl_crystal_size_mid 0.330
_exptl_crystal_size_min 0.202
_refine_diff_density_max 1.072
_refine_diff_density_min -0.559
_refine_diff_density_rms 0.103
_refine_ls_extinction_method none
_refine_ls_goodness_of_fit_ref 1.072
_refine_ls_hydrogen_treatment constr
_refine_ls_matrix_type full
_refine_ls_number_parameters 372
_refine_ls_number_reflns 8051
_refine_ls_number_restraints 243
_refine_ls_restrained_S_all 1.116
_refine_ls_R_factor_all 0.1726
_refine_ls_R_factor_gt 0.1080
_refine_ls_shift/su_max 0.001
_refine_ls_shift/su_mean 0.000
_refine_ls_structure_factor_coef Fsqd
_refine_ls_weighting_details 'w=1/[\s^2^(Fo^2^)+(0.2000P)^2^] where P=(Fo^2^+2Fc^2^)/3'
_refine_ls_weighting_scheme calc
_refine_ls_wR_factor_gt 0.3261
_refine_ls_wR_factor_ref 0.3819
_reflns_Friedel_coverage 0.000
_reflns_number_gt 3217
_reflns_number_total 8051
_reflns_threshold_expression 'I > 2\s(I)'
_cod_data_source_file d5sc03202d2.cif
_cod_data_source_block shelx_CCDC1
_cod_depositor_comments 'Adding full bibliography for 1575536--1575539.cif.'
_cod_original_cell_volume 18570.3(10)
_cod_database_code 1575537
_shelx_shelxl_version_number 2019/3
_shelx_space_group_comment
;
The symmetry employed for this shelxl refinement is uniquely defined
by the following loop, which should always be used as a source of
symmetry information in preference to the above space-group names.
They are only intended as comments.
;
_shelx_estimated_absorpt_t_min 0.318
_shelx_estimated_absorpt_t_max 0.471

loop_
_space_group_symop_operation_xyz
'x, y, z'
'-y, x, z'
'y, -x, z'
'-x, -y, z'
'x+1/2, y+1/2, z+1/2'
'-y+1/2, x+1/2, z+1/2'
'y+1/2, -x+1/2, z+1/2'
'-x+1/2, -y+1/2, z+1/2'
'-x, -y, -z'
'y, -x, -z'
'-y, x, -z'
'x, y, -z'
'-x+1/2, -y+1/2, -z+1/2'
'y+1/2, -x+1/2, -z+1/2'
'-y+1/2, x+1/2, -z+1/2'
'x+1/2, y+1/2, -z+1/2'

loop_
_atom_site_label
_atom_site_type_symbol
_atom_site_fract_x
_atom_site_fract_y
_atom_site_fract_z
_atom_site_U_iso_or_equiv
_atom_site_adp_type
_atom_site_occupancy
_atom_site_site_symmetry_order
_atom_site_calc_flag
_atom_site_refinement_flags_posn
_atom_site_refinement_flags_adp
_atom_site_refinement_flags_occupancy
_atom_site_disorder_assembly
_atom_site_disorder_group
Pd1 Pd 0.49999(3) 0.80617(3) 0.19644(4) 0.1218(5) Uani 1 1 d . . . . .
C1 C 0.4441(4) 0.7307(5) 0.2146(6) 0.137(4) Uani 1 1 d . U . . .
H1 H 0.456542 0.721591 0.172262 0.164 Uiso 1 1 calc R U . . .
C2 C 0.4145(4) 0.7042(4) 0.2497(6) 0.127(3) Uani 1 1 d . U . . .
H2 H 0.405045 0.678388 0.227902 0.152 Uiso 1 1 calc R U . . .
C3 C 0.3989(4) 0.7138(5) 0.3134(6) 0.127(3) Uani 1 1 d . U . . .
C4 C 0.4112(4) 0.7528(5) 0.3414(6) 0.140(4) Uani 1 1 d . U . . .
H4 H 0.400513 0.761123 0.385349 0.168 Uiso 1 1 calc R U . . .
C5 C 0.4399(4) 0.7807(4) 0.3052(6) 0.133(3) Uani 1 1 d . U . . .
H5 H 0.448898 0.807212 0.325223 0.160 Uiso 1 1 calc R U . . .
C6 C 0.3693(2) 0.6853(2) 0.3533(4) 0.137(4) Uani 1 1 d G . . . .
C7 C 0.3411(3) 0.6586(3) 0.3176(3) 0.133(4) Uani 1 1 d G . . . .
H7 H 0.340554 0.659032 0.268588 0.160 Uiso 1 1 calc R U . . .
C8 C 0.3136(2) 0.6311(2) 0.3534(4) 0.141(4) Uani 1 1 d G . . . .
C9 C 0.3143(2) 0.6303(2) 0.4251(4) 0.135(4) Uani 1 1 d G . . . .
H9 H 0.295506 0.611556 0.449594 0.162 Uiso 1 1 calc R U . . .
C10 C 0.3425(3) 0.6571(3) 0.4608(3) 0.116(3) Uani 1 1 d G . . . .
C11 C 0.3700(2) 0.6846(2) 0.4250(4) 0.129(3) Uani 1 1 d G . . . .
H11 H 0.389333 0.702954 0.449418 0.155 Uiso 1 1 calc R U . . .
C12 C 0.5602(4) 0.7811(5) 0.3057(6) 0.138(4) Uani 1 1 d . U . . .
H12 H 0.551870 0.807969 0.325333 0.165 Uiso 1 1 calc R U . . .
C13 C 0.5872(4) 0.7532(4) 0.3411(6) 0.141(4) Uani 1 1 d . U . . .
H13 H 0.597795 0.761346 0.385175 0.169 Uiso 1 1 calc R U . . .
C14 C 0.5988(4) 0.7144(4) 0.3141(6) 0.133(3) Uani 1 1 d . U . . .
C15 C 0.5840(4) 0.7038(4) 0.2501(6) 0.123(3) Uani 1 1 d . U . . .
H15 H 0.592552 0.677180 0.229800 0.148 Uiso 1 1 calc R U . . .
C16 C 0.5574(4) 0.7307(5) 0.2152(6) 0.137(4) Uani 1 1 d . U . . .
H16 H 0.546622 0.722344 0.171266 0.165 Uiso 1 1 calc R U . . .
C17 C 0.5740(6) 0.8162(7) 0.1023(7) 0.221(8) Uani 1 1 d . . . . .
H17A H 0.589168 0.795185 0.131423 0.332 Uiso 1 1 calc R U . . .
H17B H 0.557063 0.800787 0.067356 0.332 Uiso 1 1 calc R U . . .
H17C H 0.595125 0.834961 0.079549 0.332 Uiso 1 1 calc R U . . .
C18 C 0.5721(6) 0.8684(6) 0.1919(7) 0.201(7) Uani 1 1 d . . . . .
H18A H 0.552907 0.886075 0.220626 0.302 Uiso 1 1 calc R U . . .
H18B H 0.589443 0.849470 0.221321 0.302 Uiso 1 1 calc R U . . .
H18C H 0.591187 0.887331 0.165180 0.302 Uiso 1 1 calc R U . . .
C19 C 0.5217(5) 0.8742(6) 0.1039(8) 0.197(5) Uani 1 1 d D U . . .
H19A H 0.530150 0.903059 0.121247 0.236 Uiso 1 1 calc R U . . .
H19B H 0.531780 0.872255 0.055561 0.236 Uiso 1 1 calc R U . . .
C20 C 0.4758(5) 0.8724(6) 0.1031(8) 0.198(5) Uani 1 1 d D U . . .
H20A H 0.465005 0.901415 0.116065 0.237 Uiso 1 1 calc R U . . .
H20B H 0.466735 0.867226 0.054869 0.237 Uiso 1 1 calc R U . . .
C21 C 0.4258(5) 0.8662(6) 0.1957(7) 0.182(6) Uani 1 1 d . . . . .
H21A H 0.410425 0.845582 0.225069 0.272 Uiso 1 1 calc R U . . .
H21B H 0.444017 0.884905 0.224362 0.272 Uiso 1 1 calc R U . . .
H21C H 0.404879 0.883946 0.170447 0.272 Uiso 1 1 calc R U . . .
C22 C 0.4260(6) 0.8137(6) 0.1017(7) 0.206(7) Uani 1 1 d . . . . .
H22A H 0.411062 0.792711 0.131116 0.309 Uiso 1 1 calc R U . . .
H22B H 0.404673 0.831406 0.077327 0.309 Uiso 1 1 calc R U . . .
H22C H 0.443931 0.798243 0.068026 0.309 Uiso 1 1 calc R U . . .
N1 N 0.4544(3) 0.7691(3) 0.2417(4) 0.127(3) Uani 1 1 d . U . . .
N2 N 0.5460(3) 0.7692(3) 0.2423(5) 0.128(3) Uani 1 1 d . U . . .
N3 N 0.5457(4) 0.8418(4) 0.1441(6) 0.154(4) Uani 1 1 d D U . . .
N4 N 0.4539(4) 0.8419(4) 0.1449(6) 0.158(4) Uani 1 1 d D U . . .
P1 P 0.34170(17) 0.8985(2) 0.000000 0.1558(19) Uani 1 2 d S T P . .
F1 F 0.2907(3) 0.8913(4) 0.000000 0.178(4) Uani 1 2 d S T P . .
F2 F 0.3486(4) 0.8488(5) 0.000000 0.216(6) Uani 1 2 d S T P . .
F3 F 0.3421(3) 0.8982(4) 0.0779(5) 0.255(6) Uani 1 1 d . . . . .
F4 F 0.3920(4) 0.9036(4) 0.000000 0.194(4) Uani 1 2 d S T P . .
F5 F 0.3363(5) 0.9472(5) 0.000000 0.323(13) Uani 1 2 d S T P . .
P2 P 0.3980(2) 0.84121(18) 0.500000 0.1591(19) Uani 1 2 d S TU P . .
F6 F 0.3910(4) 0.7904(3) 0.500000 0.165(4) Uani 1 2 d S TU P . .
F7 F 0.3987(4) 0.8413(3) 0.5790(5) 0.236(5) Uani 1 1 d . U . . .
F8 F 0.4048(4) 0.8934(3) 0.500000 0.189(4) Uani 1 2 d S TU P . .
F9 F 0.4479(5) 0.8351(5) 0.500000 0.281(8) Uani 1 2 d S TU P . .
F10 F 0.3468(5) 0.8487(4) 0.500000 0.214(5) Uani 1 2 d S TU P . .
P3 P 0.4992(2) 0.7097(3) 0.000000 0.194(2) Uani 1 2 d DS TU P . .
F11 F 0.4999(5) 0.6577(4) 0.000000 0.309(8) Uani 1 2 d DS TU P . .
F12 F 0.4963(5) 0.7103(5) 0.0773(5) 0.381(7) Uani 1 1 d D U . . .
F13 F 0.5498(4) 0.7125(6) 0.000000 0.333(8) Uani 1 2 d DS TU P . .
F14 F 0.4477(4) 0.7103(5) 0.000000 0.311(8) Uani 1 2 d DS TU P . .
F15 F 0.4977(5) 0.7623(4) 0.000000 0.353(9) Uani 1 2 d DS TU P . .
P4 P 0.500000 1.000000 0.2141(9) 0.366(7) Uani 1 2 d DS TU P . .
F17 F 0.5083(15) 1.0233(11) 0.1404(13) 0.391(12) Uani 0.5 1 d D U P . .
F16 F 0.4655(6) 1.0362(6) 0.2381(11) 0.366(7) Uani 1 1 d D U . . .

loop_
_atom_site_aniso_label
_atom_site_aniso_U_11
_atom_site_aniso_U_22
_atom_site_aniso_U_33
_atom_site_aniso_U_23
_atom_site_aniso_U_13
_atom_site_aniso_U_12
Pd1 0.1226(7) 0.1390(8) 0.1037(7) 0.0086(4) 0.0003(4) 0.0001(5)
C1 0.156(9) 0.146(9) 0.108(7) -0.007(7) -0.001(6) -0.010(8)
C2 0.146(8) 0.128(8) 0.106(7) 0.000(6) 0.010(6) -0.020(6)
C3 0.140(8) 0.143(8) 0.098(7) 0.005(6) 0.017(6) -0.009(7)
C4 0.144(8) 0.173(10) 0.102(7) -0.005(7) 0.011(6) -0.023(8)
C5 0.130(8) 0.163(9) 0.108(7) -0.005(7) 0.007(6) -0.004(7)
C6 0.150(10) 0.135(10) 0.125(10) -0.026(8) -0.005(8) 0.010(8)
C7 0.141(10) 0.129(9) 0.131(8) -0.013(7) 0.011(8) -0.030(8)
C8 0.121(9) 0.156(11) 0.147(11) 0.021(9) 0.033(8) 0.007(8)
C9 0.144(10) 0.143(10) 0.119(9) -0.018(7) -0.004(7) -0.013(8)
C10 0.122(8) 0.114(7) 0.112(6) -0.001(6) 0.008(6) -0.008(6)
C11 0.115(8) 0.143(10) 0.129(9) 0.007(7) 0.005(7) 0.000(7)
C12 0.127(8) 0.174(10) 0.113(7) -0.002(7) -0.010(6) 0.001(7)
C13 0.160(9) 0.153(9) 0.109(7) -0.016(7) -0.015(7) 0.009(8)
C14 0.158(9) 0.127(8) 0.114(7) 0.020(7) -0.018(7) 0.009(7)
C15 0.138(8) 0.122(7) 0.111(7) -0.001(6) -0.018(6) 0.015(6)
C16 0.157(9) 0.149(9) 0.107(7) -0.014(7) -0.014(6) 0.002(8)
C17 0.230(18) 0.32(2) 0.115(10) -0.006(12) 0.072(11) -0.048(16)
C18 0.195(16) 0.230(18) 0.178(14) 0.034(12) -0.008(11) -0.098(14)
C19 0.204(12) 0.235(12) 0.152(9) 0.054(9) -0.011(10) -0.042(11)
C20 0.204(12) 0.231(12) 0.158(9) 0.050(9) 0.008(10) 0.034(11)
C21 0.168(13) 0.206(15) 0.170(13) -0.029(10) -0.022(10) 0.076(12)
C22 0.252(18) 0.239(17) 0.128(10) -0.007(11) -0.064(12) 0.053(15)
N1 0.122(6) 0.158(7) 0.101(6) -0.004(5) 0.003(5) -0.028(5)
N2 0.125(6) 0.152(7) 0.106(6) -0.007(5) -0.009(5) 0.018(5)
N3 0.145(8) 0.192(10) 0.125(7) 0.036(7) 0.001(7) -0.049(7)
N4 0.161(9) 0.173(9) 0.140(8) 0.037(7) -0.008(7) 0.017(7)
P1 0.112(4) 0.203(7) 0.152(5) 0.000 0.000 0.010(4)
F1 0.127(7) 0.280(13) 0.126(7) 0.000 0.000 0.001(7)
F2 0.167(11) 0.198(13) 0.282(16) 0.000 0.000 0.057(9)
F3 0.143(7) 0.466(19) 0.157(7) -0.078(8) -0.016(5) 0.064(8)
F4 0.145(9) 0.223(12) 0.213(11) 0.000 0.000 0.010(8)
F5 0.159(11) 0.153(12) 0.66(4) 0.000 0.000 0.028(9)
P2 0.186(6) 0.132(4) 0.159(5) 0.000 0.000 0.012(4)
F6 0.235(11) 0.113(7) 0.146(7) 0.000 0.000 0.013(6)
F7 0.406(14) 0.147(6) 0.156(7) -0.018(5) -0.055(8) 0.053(7)
F8 0.219(11) 0.127(8) 0.220(10) 0.000 0.000 0.018(7)
F9 0.180(12) 0.196(12) 0.47(2) 0.000 0.000 0.047(10)
F10 0.227(13) 0.175(11) 0.241(13) 0.000 0.000 0.054(10)
P3 0.212(5) 0.214(5) 0.155(4) 0.000 0.000 0.001(5)
F11 0.328(17) 0.222(7) 0.377(19) 0.000 0.000 0.006(11)
F12 0.483(17) 0.494(17) 0.165(5) -0.042(9) 0.012(8) 0.005(19)
F13 0.209(7) 0.309(16) 0.48(2) 0.000 0.000 0.024(10)
F14 0.211(7) 0.267(14) 0.46(2) 0.000 0.000 -0.022(10)
F15 0.311(17) 0.222(8) 0.53(2) 0.000 0.000 -0.001(10)
P4 0.355(9) 0.360(10) 0.381(11) 0.000 0.000 0.020(8)
F17 0.396(14) 0.381(14) 0.397(14) 0.020(9) 0.004(9) -0.001(9)
F16 0.339(10) 0.340(10) 0.419(10) 0.002(8) -0.004(8) 0.033(8)

loop_
_atom_type_symbol
_atom_type_description
_atom_type_scat_dispersion_real
_atom_type_scat_dispersion_imag
_atom_type_scat_source
C C 0.0181 0.0091 'International Tables Vol C Tables 4.2.6.8 and 6.1.1.4'
H H 0.0000 0.0000 'International Tables Vol C Tables 4.2.6.8 and 6.1.1.4'
N N 0.0311 0.0180 'International Tables Vol C Tables 4.2.6.8 and 6.1.1.4'
P P 0.2955 0.4335 'International Tables Vol C Tables 4.2.6.8 and 6.1.1.4'
F F 0.0727 0.0534 'International Tables Vol C Tables 4.2.6.8 and 6.1.1.4'
Pd Pd 0.1215 3.9337 'International Tables Vol C Tables 4.2.6.8 and 6.1.1.4'

loop_
_geom_angle_atom_site_label_1
_geom_angle_atom_site_label_2
_geom_angle_atom_site_label_3
_geom_angle
_geom_angle_site_symmetry_1
_geom_angle_site_symmetry_3
_geom_angle_publ_flag
N1 Pd1 N2 88.8(4) . . ?
N1 Pd1 N3 176.1(4) . . ?
N2 Pd1 N3 92.0(4) . . ?
N1 Pd1 N4 91.9(4) . . ?
N2 Pd1 N4 176.9(5) . . ?
N3 Pd1 N4 87.1(4) . . ?
N1 C1 C2 119.0(11) . . ?
N1 C1 H1 120.5 . . ?
C2 C1 H1 120.5 . . ?
C3 C2 C1 122.9(11) . . ?
C3 C2 H2 118.5 . . ?
C1 C2 H2 118.5 . . ?
C2 C3 C4 116.9(11) . . ?
C2 C3 C6 124.2(12) . . ?
C4 C3 C6 118.9(10) . . ?
C3 C4 C5 120.6(11) . . ?
C3 C4 H4 119.7 . . ?
C5 C4 H4 119.7 . . ?
N1 C5 C4 119.5(12) . . ?
N1 C5 H5 120.2 . . ?
C4 C5 H5 120.2 . . ?
C7 C6 C11 120.0 . . ?
C7 C6 C3 118.7(7) . . ?
C11 C6 C3 121.2(8) . . ?
C8 C7 C6 120.0 . . ?
C8 C7 H7 120.0 . . ?
C6 C7 H7 120.0 . . ?
C7 C8 C9 120.0 . . ?
C7 C8 C14 119.9(8) . 2_655 ?
C9 C8 C14 119.9(8) . 2_655 ?
C10 C9 C8 120.0 . . ?
C10 C9 H9 120.0 . . ?
C8 C9 H9 120.0 . . ?
C11 C10 C9 120.0 . . ?
C11 C10 C10 120.0 . 12_556 ?
C9 C10 C10 119.9 . 12_556 ?
C10 C11 C6 120.0 . . ?
C10 C11 H11 120.0 . . ?
C6 C11 H11 120.0 . . ?
N2 C12 C13 118.4(12) . . ?
N2 C12 H12 120.8 . . ?
C13 C12 H12 120.8 . . ?
C14 C13 C12 121.3(12) . . ?
C14 C13 H13 119.3 . . ?
C12 C13 H13 119.3 . . ?
C13 C14 C15 118.5(11) . . ?
C13 C14 C8 118.8(16) . 3_565 ?
C15 C14 C8 122.5(17) . 3_565 ?
C16 C15 C14 120.8(12) . . ?
C16 C15 H15 119.6 . . ?
C14 C15 H15 119.6 . . ?
N2 C16 C15 120.4(11) . . ?
N2 C16 H16 119.8 . . ?
C15 C16 H16 119.8 . . ?
N3 C17 H17A 109.5 . . ?
N3 C17 H17B 109.5 . . ?
H17A C17 H17B 109.5 . . ?
N3 C17 H17C 109.5 . . ?
H17A C17 H17C 109.5 . . ?
H17B C17 H17C 109.5 . . ?
N3 C18 H18A 109.5 . . ?
N3 C18 H18B 109.5 . . ?
H18A C18 H18B 109.5 . . ?
N3 C18 H18C 109.5 . . ?
H18A C18 H18C 109.5 . . ?
H18B C18 H18C 109.5 . . ?
C20 C19 N3 119.0(13) . . ?
C20 C19 H19A 107.6 . . ?
N3 C19 H19A 107.6 . . ?
C20 C19 H19B 107.6 . . ?
N3 C19 H19B 107.6 . . ?
H19A C19 H19B 107.0 . . ?
N4 C20 C19 119.8(14) . . ?
N4 C20 H20A 107.4 . . ?
C19 C20 H20A 107.4 . . ?
N4 C20 H20B 107.4 . . ?
C19 C20 H20B 107.4 . . ?
H20A C20 H20B 106.9 . . ?
N4 C21 H21A 109.5 . . ?
N4 C21 H21B 109.5 . . ?
H21A C21 H21B 109.5 . . ?
N4 C21 H21C 109.5 . . ?
H21A C21 H21C 109.5 . . ?
H21B C21 H21C 109.5 . . ?
N4 C22 H22A 109.5 . . ?
N4 C22 H22B 109.5 . . ?
H22A C22 H22B 109.5 . . ?
N4 C22 H22C 109.5 . . ?
H22A C22 H22C 109.5 . . ?
H22B C22 H22C 109.5 . . ?
C1 N1 C5 120.8(10) . . ?
C1 N1 Pd1 120.1(8) . . ?
C5 N1 Pd1 118.3(8) . . ?
C16 N2 C12 120.5(10) . . ?
C16 N2 Pd1 120.6(8) . . ?
C12 N2 Pd1 118.1(9) . . ?
C17 N3 C19 112.7(12) . . ?
C17 N3 C18 109.0(13) . . ?
C19 N3 C18 103.3(13) . . ?
C17 N3 Pd1 113.7(10) . . ?
C19 N3 Pd1 106.2(9) . . ?
C18 N3 Pd1 111.5(8) . . ?
C20 N4 C22 110.2(13) . . ?
C20 N4 C21 108.4(13) . . ?
C22 N4 C21 109.1(12) . . ?
C20 N4 Pd1 107.7(9) . . ?
C22 N4 Pd1 111.1(9) . . ?
C21 N4 Pd1 110.4(8) . . ?
F3 P1 F3 178.7(9) 12 . ?
F3 P1 F5 90.4(6) 12 . ?
F3 P1 F5 90.4(6) . . ?
F3 P1 F2 89.6(6) 12 . ?
F3 P1 F2 89.6(6) . . ?
F5 P1 F2 178.4(8) . . ?
F3 P1 F4 89.5(4) 12 . ?
F3 P1 F4 89.5(4) . . ?
F5 P1 F4 90.6(8) . . ?
F2 P1 F4 87.8(7) . . ?
F3 P1 F1 90.4(4) 12 . ?
F3 P1 F1 90.4(4) . . ?
F5 P1 F1 91.8(8) . . ?
F2 P1 F1 89.8(7) . . ?
F4 P1 F1 177.6(9) . . ?
F7 P2 F7 178.4(11) 12_556 . ?
F7 P2 F9 89.2(5) 12_556 . ?
F7 P2 F9 89.2(5) . . ?
F7 P2 F6 90.2(4) 12_556 . ?
F7 P2 F6 90.2(4) . . ?
F9 P2 F6 90.8(8) . . ?
F7 P2 F10 90.8(5) 12_556 . ?
F7 P2 F10 90.8(5) . . ?
F9 P2 F10 178.7(9) . . ?
F6 P2 F10 90.5(7) . . ?
F7 P2 F8 89.8(4) 12_556 . ?
F7 P2 F8 89.8(4) . . ?
F9 P2 F8 89.6(8) . . ?
F6 P2 F8 179.6(8) . . ?
F10 P2 F8 89.1(7) . . ?
F12 P3 F12 173.1(12) 12 . ?
F12 P3 F13 93.3(6) 12 . ?
F12 P3 F13 93.3(6) . . ?
F12 P3 F14 86.6(6) 12 . ?
F12 P3 F14 86.6(6) . . ?
F13 P3 F14 176.1(9) . . ?
F12 P3 F11 90.7(6) 12 . ?
F12 P3 F11 90.7(6) . . ?
F13 P3 F11 92.4(8) . . ?
F14 P3 F11 91.5(8) . . ?
F12 P3 F15 89.2(6) 12 . ?
F12 P3 F15 89.2(6) . . ?
F13 P3 F15 88.4(8) . . ?
F14 P3 F15 87.7(8) . . ?
F11 P3 F15 179.2(9) . . ?
P4 P4 F16 73.2(11) 14_465 4_675 ?
P4 P4 F16 73.2(11) 14_465 . ?
F16 P4 F16 146(2) 4_675 . ?
P4 P4 F17 151.8(12) 14_465 4_675 ?
F16 P4 F17 92.9(17) 4_675 4_675 ?
F16 P4 F17 117(2) . 4_675 ?
P4 P4 F17 151.8(12) 14_465 . ?
F16 P4 F17 117(2) 4_675 . ?
F16 P4 F17 92.9(17) . . ?
F17 P4 F17 56(2) 4_675 . ?
P4 P4 F16 59.1(7) 14_465 14_465 ?
F16 P4 F16 81.5(6) 4_675 14_465 ?
F16 P4 F16 81.5(6) . 14_465 ?
F17 P4 F16 144.6(17) 4_675 14_465 ?
F17 P4 F16 95.2(14) . 14_465 ?
P4 P4 F16 59.1(7) 14_465 15_655 ?
F16 P4 F16 81.5(6) 4_675 15_655 ?
F16 P4 F16 81.5(6) . 15_655 ?
F17 P4 F16 95.2(14) 4_675 15_655 ?
F17 P4 F16 144.6(17) . 15_655 ?
F16 P4 F16 118.1(15) 14_465 15_655 ?
F17 F17 P4 61.8(12) 4_675 . ?
P4 F16 P4 47.7(13) . 14_465 ?

loop_
_geom_bond_atom_site_label_1
_geom_bond_atom_site_label_2
_geom_bond_distance
_geom_bond_site_symmetry_2
_geom_bond_publ_flag
Pd1 N1 2.019(9) . ?
Pd1 N2 2.032(9) . ?
Pd1 N3 2.062(10) . ?
Pd1 N4 2.063(11) . ?
C1 N1 1.335(14) . ?
C1 C2 1.405(15) . ?
C1 H1 0.9500 . ?
C2 C3 1.361(14) . ?
C2 H2 0.9500 . ?
C3 C4 1.376(16) . ?
C3 C6 1.489(13) . ?
C4 C5 1.424(15) . ?
C4 H4 0.9500 . ?
C5 N1 1.359(13) . ?
C5 H5 0.9500 . ?
C6 C7 1.3900 . ?
C6 C11 1.3900 . ?
C7 C8 1.3900 . ?
C7 H7 0.9500 . ?
C8 C9 1.3900 . ?
C8 C14 1.527(13) 2_655 ?
C9 C10 1.3900 . ?
C9 H9 0.9500 . ?
C10 C11 1.3900 . ?
C10 C10 1.519(12) 12_556 ?
C11 H11 0.9500 . ?
C12 N2 1.357(13) . ?
C12 C13 1.382(16) . ?
C12 H12 0.9500 . ?
C13 C14 1.358(16) . ?
C13 H13 0.9500 . ?
C14 C15 1.363(14) . ?
C15 C16 1.352(15) . ?
C15 H15 0.9500 . ?
C16 N2 1.351(14) . ?
C16 H16 0.9500 . ?
C17 N3 1.432(18) . ?
C17 H17A 0.9800 . ?
C17 H17B 0.9800 . ?
C17 H17C 0.9800 . ?
C18 N3 1.484(17) . ?
C18 H18A 0.9800 . ?
C18 H18B 0.9800 . ?
C18 H18C 0.9800 . ?
C19 C20 1.423(9) . ?
C19 N3 1.470(13) . ?
C19 H19A 0.9900 . ?
C19 H19B 0.9900 . ?
C20 N4 1.416(13) . ?
C20 H20A 0.9900 . ?
C20 H20B 0.9900 . ?
C21 N4 1.513(16) . ?
C21 H21A 0.9800 . ?
C21 H21B 0.9800 . ?
C21 H21C 0.9800 . ?
C22 N4 1.487(17) . ?
C22 H22A 0.9800 . ?
C22 H22B 0.9800 . ?
C22 H22C 0.9800 . ?
P1 F3 1.512(9) 12 ?
P1 F3 1.512(9) . ?
P1 F5 1.515(16) . ?
P1 F2 1.555(13) . ?
P1 F4 1.564(12) . ?
P1 F1 1.593(11) . ?
P2 F7 1.532(9) 12_556 ?
P2 F7 1.532(9) . ?
P2 F9 1.556(16) . ?
P2 F6 1.587(11) . ?
P2 F10 1.599(14) . ?
P2 F8 1.628(12) . ?
P3 F12 1.501(9) 12 ?
P3 F12 1.501(9) . ?
P3 F13 1.568(12) . ?
P3 F14 1.592(12) . ?
P3 F11 1.608(12) . ?
P3 F15 1.630(12) . ?
P4 P4 1.39(3) 14_465 ?
P4 F16 1.617(12) 4_675 ?
P4 F16 1.617(12) . ?
P4 F17 1.621(17) 4_675 ?
P4 F17 1.621(17) . ?
P4 F16 1.805(16) 14_465 ?
P4 F16 1.805(16) 15_655 ?
F17 F17 1.53(6) 4_675 ?

loop_
_geom_hbond_atom_site_label_D
_geom_hbond_atom_site_label_H
_geom_hbond_atom_site_label_A
_geom_hbond_distance_DH
_geom_hbond_distance_HA
_geom_hbond_distance_DA
_geom_hbond_angle_DHA
_geom_hbond_site_symmetry_A
_geom_hbond_publ_flag
C1 H1 F12 0.95 2.24 3.179(17) 168.2 . yes
C4 H4 F6 0.95 2.42 3.348(12) 165.6 . yes
C4 H4 F7 0.95 2.57 3.167(16) 120.7 12_556 yes
C13 H13 F1 0.95 2.43 3.361(12) 166.5 6_655 yes
C13 H13 F3 0.95 2.60 3.200(15) 121.2 15_655 yes
C16 H16 F12 0.95 2.43 3.335(17) 160.1 . yes
C17 H17A N2 0.98 2.66 3.199(17) 115.2 . yes
C17 H17B F15 0.98 2.55 3.51(2) 165.1 . yes
C17 H17C F10 0.98 2.35 3.250(17) 151.7 6_654 yes
C18 H18A F16 0.98 2.49 3.29(3) 138.8 4_675 yes
C19 H19A F17 0.99 2.60 3.38(4) 136.0 4_675 yes
C20 H20A F17 0.99 2.52 3.34(4) 141.0 4_675 yes
C22 H22A N1 0.98 2.63 3.170(16) 114.7 . yes
C22 H22B F2 0.98 2.35 3.286(17) 158.5 . yes
C22 H22C F15 0.98 2.40 3.37(2) 170.0 . yes

loop_
_geom_torsion_atom_site_label_1
_geom_torsion_atom_site_label_2
_geom_torsion_atom_site_label_3
_geom_torsion_atom_site_label_4
_geom_torsion
_geom_torsion_site_symmetry_1
_geom_torsion_site_symmetry_2
_geom_torsion_site_symmetry_3
_geom_torsion_site_symmetry_4
_geom_torsion_publ_flag
N1 C1 C2 C3 -6.5(19) . . . . ?
C1 C2 C3 C4 4.1(19) . . . . ?
C1 C2 C3 C6 -176.9(11) . . . . ?
C2 C3 C4 C5 -1.6(19) . . . . ?
C6 C3 C4 C5 179.3(10) . . . . ?
C3 C4 C5 N1 1.5(19) . . . . ?
C2 C3 C6 C7 -29.5(15) . . . . ?
C4 C3 C6 C7 149.5(10) . . . . ?
C2 C3 C6 C11 149.3(10) . . . . ?
C4 C3 C6 C11 -31.7(14) . . . . ?
C11 C6 C7 C8 0.0 . . . . ?
C3 C6 C7 C8 178.8(8) . . . . ?
C6 C7 C8 C9 0.0 . . . . ?
C6 C7 C8 C14 -174.4(8) . . . 2_655 ?
C7 C8 C9 C10 0.0 . . . . ?
C14 C8 C9 C10 174.4(8) 2_655 . . . ?
C8 C9 C10 C11 0.0 . . . . ?
C8 C9 C10 C10 178.5 . . . 12_556 ?
C9 C10 C11 C6 0.0 . . . . ?
C10 C10 C11 C6 -178.5 12_556 . . . ?
C7 C6 C11 C10 0.0 . . . . ?
C3 C6 C11 C10 -178.8(9) . . . . ?
N2 C12 C13 C14 -1.2(19) . . . . ?
C12 C13 C14 C15 2(2) . . . . ?
C12 C13 C14 C8 176(2) . . . 3_565 ?
C13 C14 C15 C16 -2(2) . . . . ?
C8 C14 C15 C16 -176(2) 3_565 . . . ?
C14 C15 C16 N2 2(2) . . . . ?
N3 C19 C20 N4 5(3) . . . . ?
C2 C1 N1 C5 6.2(18) . . . . ?
C2 C1 N1 Pd1 175.5(8) . . . . ?
C4 C5 N1 C1 -3.9(18) . . . . ?
C4 C5 N1 Pd1 -173.4(9) . . . . ?
C15 C16 N2 C12 -1.7(19) . . . . ?
C15 C16 N2 Pd1 -171.8(9) . . . . ?
C13 C12 N2 C16 1.2(18) . . . . ?
C13 C12 N2 Pd1 171.5(9) . . . . ?
C20 C19 N3 C17 119.4(18) . . . . ?
C20 C19 N3 C18 -123.1(17) . . . . ?
C20 C19 N3 Pd1 -6(2) . . . . ?
C19 C20 N4 C22 -122.4(18) . . . . ?
C19 C20 N4 C21 118.3(18) . . . . ?
C19 C20 N4 Pd1 -1(2) . . . . ?
P4 P4 F17 F17 180.000(16) 14_465 . . 4_675 ?
F16 P4 F17 F17 74(4) 4_675 . . 4_675 ?
F16 P4 F17 F17 -121(3) . . . 4_675 ?
F16 P4 F17 F17 157(3) 14_465 . . 4_675 ?
F16 P4 F17 F17 -42(5) 15_655 . . 4_675 ?
F16 P4 F16 P4 0.000(3) 4_675 . . 14_465 ?
F17 P4 F16 P4 151.7(15) 4_675 . . 14_465 ?
F17 P4 F16 P4 -155.0(14) . . . 14_465 ?
F16 P4 F16 P4 -60.2(7) 14_465 . . 14_465 ?
F16 P4 F16 P4 60.2(7) 15_655 . . 14_465 ?
